data_4318579
loop_
_publ_author_name
'Nikki L. Edleman'
'Anchuan Wang'
'John A. Belot'
'Andrew W. Metz'
'Jason R. Babcock'
'Amber M. Kawaoka'
'Jun Ni'
'Matthew V. Metz'
'Christine J. Flaschenriem'
'Charlotte L. Stern'
'Louise M. Liable-Sands'
'Arnold L. Rheingold'
'Paul R. Markworth'
'Robert P. H. Chang'
'Michael P. Chudzik'
'Carl R. Kannewurf'
'Tobin J. Marks'

_publ_section_title
;
 Synthesis and Characterization of Volatile, Fluorine-Free \b-Ketoiminate
 Lanthanide MOCVD Precursors and Their Implementation in Low-Temperature
 Growth of Epitaxial CeO2 Buffer Layers for Superconducting Electronics
;
_journal_name_full 'Inorganic Chemistry'
_journal_page_first 5005
_journal_page_last 5023
_journal_paper_doi 10.1021/ic020299h
_journal_volume 41
_journal_year 2002
_chemical_formula_sum 'C33 H60 Er N3 O6'
_chemical_formula_weight 762.10
_chemical_name_common 'complex 7, Er(tBuMeMe)3'
_chemical_name_systematic
;

  ?

;
_space_group_IT_number 2
_symmetry_cell_setting triclinic
_symmetry_space_group_name_Hall '-P 1'
_symmetry_space_group_name_H-M 'P -1'
_atom_sites_solution_hydrogens geom
_atom_sites_solution_primary direct
_atom_sites_solution_secondary difmap
_audit_creation_method SHELXL-97
_cell_angle_alpha 102.882(1)
_cell_angle_beta 97.346(2)
_cell_angle_gamma 108.370(1)
_cell_formula_units_Z 2
_cell_length_a 10.0926(1)
_cell_length_b 11.0198(1)
_cell_length_c 18.5054(1)
_cell_measurement_temperature 173(2)
_cell_volume 1859.93(4)
_computing_cell_refinement 'Bruker SMART'
_computing_data_collection 'Bruker SMART'
_computing_data_reduction 'Bruker SHELXTL'
_computing_molecular_graphics 'Bruker SHELXTL'
_computing_publication_material 'Bruker SHELXTL'
_computing_structure_refinement 'SHELXL-97 (Sheldrick, 1997)'
_computing_structure_solution 'SHELXS-97 (Sheldrick, 1990)'
_diffrn_ambient_temperature 293(2)
_diffrn_measured_fraction_theta_full 0.978
_diffrn_measured_fraction_theta_max 0.978
_diffrn_measurement_device_type 'CCD area detector'
_diffrn_measurement_method 'phi and omega scans'
_diffrn_radiation_monochromator graphite
_diffrn_radiation_source 'fine-focus sealed tube'
_diffrn_radiation_type MoK\a
_diffrn_radiation_wavelength 0.71073
_diffrn_reflns_av_R_equivalents 0.0357
_diffrn_reflns_av_sigmaI/netI 0.0345
_diffrn_reflns_limit_h_max 10
_diffrn_reflns_limit_h_min -11
_diffrn_reflns_limit_k_max 11
_diffrn_reflns_limit_k_min -12
_diffrn_reflns_limit_l_max 20
_diffrn_reflns_limit_l_min -21
_diffrn_reflns_number 10894
_diffrn_reflns_theta_full 24.00
_diffrn_reflns_theta_max 24.00
_diffrn_reflns_theta_min 2.03
_exptl_absorpt_coefficient_mu 2.298
_exptl_absorpt_correction_T_max 0.7244
_exptl_absorpt_correction_T_min 0.4600
_exptl_absorpt_correction_type none
_exptl_crystal_colour colorless
_exptl_crystal_density_diffrn 1.361
_exptl_crystal_density_method 'not measured'
_exptl_crystal_description block
_exptl_crystal_F_000 790
_exptl_crystal_size_max 0.40
_exptl_crystal_size_mid 0.30
_exptl_crystal_size_min 0.15
_refine_diff_density_max 1.869
_refine_diff_density_min -0.754
_refine_diff_density_rms 0.132
_refine_ls_extinction_coef 0.0000(4)
_refine_ls_extinction_expression Fc^*^=kFc[1+0.001xFc^2^\l^3^/sin(2\q)]^-1/4^
_refine_ls_extinction_method SHELXL
_refine_ls_goodness_of_fit_ref 1.149
_refine_ls_hydrogen_treatment mixed
_refine_ls_matrix_type full
_refine_ls_number_parameters 389
_refine_ls_number_reflns 5714
_refine_ls_number_restraints 0
_refine_ls_restrained_S_all 1.149
_refine_ls_R_factor_all 0.0360
_refine_ls_R_factor_gt 0.0318
_refine_ls_shift/su_max 3.161
_refine_ls_shift/su_mean 0.013
_refine_ls_structure_factor_coef Fsqd
_refine_ls_weighting_details 'calc w=1/[\s^2^(Fo^2^)+(0.0800P)^2^+0.0000P] where P=(Fo^2^+2Fc^2^)/3'
_refine_ls_weighting_scheme calc
_refine_ls_wR_factor_gt 0.0957
_refine_ls_wR_factor_ref 0.1026
_reflns_number_gt 5437
_reflns_number_total 5714
_reflns_threshold_expression >2sigma(I)
_cod_data_source_file ic020299h_6.cif
_cod_data_source_block C33H60ErN3O6
_cod_depositor_comments
;
The following automatic conversions were performed:

'_symmetry_cell_setting' value 'Triclinic' changed to 'triclinic'
according to the built-in table from CIF Core dictionary named
'cif_core.dic' version 2.4.1 from 2010-06-29.

Automatic conversion script
Id: cif_fix_values 1646 2011-03-28 12:23:43Z adriana 
;
_cod_original_cell_volume 1859.92(2)
_cod_database_code 4318579

loop_
_symmetry_equiv_pos_as_xyz
'x, y, z'
'-x, -y, -z'

loop_
_atom_site_label
_atom_site_type_symbol
_atom_site_fract_x
_atom_site_fract_y
_atom_site_fract_z
_atom_site_U_iso_or_equiv
_atom_site_adp_type
_atom_site_occupancy
_atom_site_symmetry_multiplicity
_atom_site_calc_flag
_atom_site_refinement_flags
_atom_site_disorder_assembly
_atom_site_disorder_group
Er1 Er 0.152656(14) 0.438634(14) 0.225877(8) 0.01706(12) Uani 1 1 d . . .
O1 O 0.0541(3) 0.5403(3) 0.15688(17) 0.0277(6) Uani 1 1 d . . .
O2 O 0.2496(3) 0.2680(3) 0.17130(17) 0.0288(6) Uani 1 1 d . . .
O21 O -0.0493(3) 0.2714(3) 0.17368(17) 0.0276(7) Uani 1 1 d . . .
O22 O 0.2998(4) 0.1389(5) 0.3484(2) 0.0532(11) Uani 1 1 d . . .
O41 O 0.3511(3) 0.5683(3) 0.30790(16) 0.0244(6) Uani 1 1 d . . .
O42 O -0.1232(3) 0.5054(3) 0.42056(18) 0.0348(7) Uani 1 1 d . . .
N1 N 0.3155(3) 0.5105(3) 0.14439(19) 0.0239(7) Uani 1 1 d . . .
N21 N 0.1155(3) 0.2911(3) 0.31436(18) 0.0229(7) Uani 1 1 d . . .
N41 N 0.0744(3) 0.5805(3) 0.31856(19) 0.0238(7) Uani 1 1 d . . .
C1 C -0.1644(5) 0.5966(5) 0.0844(3) 0.0432(12) Uani 1 1 d . . .
H1A H -0.1831 0.5503 0.1224 0.065 Uiso 1 1 calc R . .
H1B H -0.1730 0.5342 0.0371 0.065 Uiso 1 1 calc R . .
H1C H -0.2322 0.6401 0.0782 0.065 Uiso 1 1 calc R . .
C2 C 0.0151(5) 0.7717(5) 0.0469(3) 0.0402(11) Uani 1 1 d . . .
H2A H 0.1102 0.8368 0.0611 0.060 Uiso 1 1 calc R . .
H2B H -0.0528 0.8149 0.0405 0.060 Uiso 1 1 calc R . .
H2C H 0.0051 0.7074 0.0001 0.060 Uiso 1 1 calc R . .
C3 C 0.0047(6) 0.8036(5) 0.1837(3) 0.0410(11) Uani 1 1 d . . .
H3A H -0.0103 0.7601 0.2230 0.061 Uiso 1 1 calc R . .
H3B H -0.0643 0.8459 0.1777 0.061 Uiso 1 1 calc R . .
H3C H 0.0993 0.8695 0.1972 0.061 Uiso 1 1 calc R . .
C4 C -0.0122(5) 0.7011(5) 0.1093(3) 0.0277(10) Uani 1 1 d . . .
C5 C 0.0948(4) 0.6307(4) 0.1234(2) 0.0218(8) Uani 1 1 d . . .
C6 C 0.2265(4) 0.6671(4) 0.1031(3) 0.0274(9) Uani 1 1 d . . .
H6A H 0.2493 0.7383 0.0821 0.033 Uiso 1 1 calc R . .
C7 C 0.3298(4) 0.6054(4) 0.1116(2) 0.0252(9) Uani 1 1 d . . .
C8 C 0.4582(4) 0.6562(5) 0.0772(3) 0.0360(10) Uani 1 1 d . . .
H8A H 0.5226 0.6102 0.0858 0.054 Uiso 1 1 calc R . .
H8B H 0.5063 0.7500 0.1006 0.054 Uiso 1 1 calc R . .
H8C H 0.4267 0.6404 0.0237 0.054 Uiso 1 1 calc R . .
C9 C 0.4229(5) 0.4462(5) 0.1458(3) 0.0320(10) Uani 1 1 d . . .
H9A H 0.4818 0.4746 0.1965 0.038 Uiso 1 1 calc R . .
H9B H 0.4844 0.4714 0.1113 0.038 Uiso 1 1 calc R . .
C10 C 0.3476(5) 0.2983(5) 0.1223(3) 0.0315(10) Uani 1 1 d . . .
H10A H 0.2962 0.2683 0.0698 0.038 Uiso 1 1 calc R . .
H10B H 0.4161 0.2540 0.1271 0.038 Uiso 1 1 calc R . .
C11 C 0.1753(5) 0.1276(4) 0.1541(3) 0.0403(11) Uani 1 1 d . . .
H11A H 0.2334 0.0811 0.1329 0.060 Uiso 1 1 calc R . .
H11B H 0.0871 0.1026 0.1182 0.060 Uiso 1 1 calc R . .
H11C H 0.1554 0.1050 0.1998 0.060 Uiso 1 1 calc R . .
C21 C -0.3136(5) 0.2113(5) 0.0926(3) 0.0431(12) Uani 1 1 d . . .
H21A H -0.2333 0.2566 0.0737 0.065 Uiso 1 1 calc R . .
H21B H -0.3322 0.2746 0.1309 0.065 Uiso 1 1 calc R . .
H21C H -0.3961 0.1681 0.0516 0.065 Uiso 1 1 calc R . .
C22 C -0.2540(5) 0.0047(5) 0.0640(3) 0.0395(11) Uani 1 1 d . . .
H22A H -0.1737 0.0487 0.0448 0.059 Uiso 1 1 calc R . .
H22B H -0.3373 -0.0368 0.0235 0.059 Uiso 1 1 calc R . .
H22C H -0.2346 -0.0618 0.0848 0.059 Uiso 1 1 calc R . .
C23 C -0.4108(5) 0.0346(6) 0.1553(3) 0.0503(14) Uani 1 1 d . . .
H23A H -0.4291 0.0972 0.1942 0.075 Uiso 1 1 calc R . .
H23B H -0.3918 -0.0325 0.1758 0.075 Uiso 1 1 calc R . .
H23C H -0.4928 -0.0065 0.1141 0.075 Uiso 1 1 calc R . .
C24 C -0.2804(4) 0.1077(5) 0.1265(3) 0.0279(10) Uani 1 1 d . . .
C25 C -0.1426(4) 0.1762(4) 0.1877(2) 0.0240(9) Uani 1 1 d . . .
C26 C -0.1213(4) 0.1329(4) 0.2519(2) 0.0268(9) Uani 1 1 d . . .
H26A H -0.1949 0.0604 0.2561 0.032 Uiso 1 1 calc R . .
C27 C 0.0031(5) 0.1893(4) 0.3119(2) 0.0274(9) Uani 1 1 d . . .
C28 C -0.0077(5) 0.1185(5) 0.3751(3) 0.0393(11) Uani 1 1 d . . .
H28A H 0.0788 0.1600 0.4135 0.059 Uiso 1 1 calc R . .
H28B H -0.0216 0.0264 0.3540 0.059 Uiso 1 1 calc R . .
H28C H -0.0871 0.1250 0.3972 0.059 Uiso 1 1 calc R . .
C29 C 0.2374(5) 0.3354(5) 0.3798(3) 0.0347(10) Uani 1 1 d . . .
H29A H 0.2034 0.3061 0.4219 0.042 Uiso 1 1 calc R . .
H29B H 0.2779 0.4320 0.3957 0.042 Uiso 1 1 calc R . .
C30 C 0.3516(5) 0.2812(6) 0.3605(3) 0.0430(12) Uani 1 1 d . . .
H30A H 0.3786 0.3018 0.3150 0.052 Uiso 1 1 calc R . .
H30B H 0.4356 0.3226 0.4016 0.052 Uiso 1 1 calc R . .
C31 C 0.4005(7) 0.0821(8) 0.3291(4) 0.072(2) Uani 1 1 d . . .
H31A H 0.3607 -0.0125 0.3214 0.108 Uiso 1 1 calc R . .
H31B H 0.4842 0.1195 0.3695 0.108 Uiso 1 1 calc R . .
H31C H 0.4261 0.1000 0.2834 0.108 Uiso 1 1 calc R . .
C41 C 0.6138(5) 0.8751(5) 0.4494(3) 0.0453(12) Uani 1 1 d . . .
H41A H 0.5785 0.9393 0.4348 0.068 Uiso 1 1 calc R . .
H41B H 0.7164 0.9097 0.4605 0.068 Uiso 1 1 calc R . .
H41C H 0.5809 0.8570 0.4936 0.068 Uiso 1 1 calc R . .
C42 C 0.6149(6) 0.7776(7) 0.3141(3) 0.0508(15) Uani 1 1 d . . .
H42A H 0.5815 0.6986 0.2721 0.076 Uiso 1 1 calc R . .
H42B H 0.7175 0.8117 0.3265 0.076 Uiso 1 1 calc R . .
H42C H 0.5811 0.8435 0.3006 0.076 Uiso 1 1 calc R . .
C43 C 0.6162(5) 0.6440(6) 0.4071(3) 0.0500(14) Uani 1 1 d . . .
H43A H 0.5829 0.5627 0.3667 0.075 Uiso 1 1 calc R . .
H43B H 0.5836 0.6262 0.4515 0.075 Uiso 1 1 calc R . .
H43C H 0.7187 0.6799 0.4183 0.075 Uiso 1 1 calc R . .
C44 C 0.5580(4) 0.7439(4) 0.3832(3) 0.0299(10) Uani 1 1 d . . .
C45 C 0.3945(4) 0.6809(4) 0.3602(2) 0.0242(8) Uani 1 1 d . . .
C46 C 0.3068(5) 0.7396(4) 0.3898(3) 0.0300(10) Uani 1 1 d . . .
H46A H 0.3510 0.8196 0.4276 0.036 Uiso 1 1 calc R . .
C47 C 0.1516(4) 0.6924(4) 0.3694(2) 0.0258(9) Uani 1 1 d . . .
C48 C 0.0867(5) 0.7860(5) 0.4115(3) 0.0394(11) Uani 1 1 d . . .
H48A H -0.0155 0.7484 0.3954 0.059 Uiso 1 1 calc R . .
H48B H 0.1213 0.8703 0.4008 0.059 Uiso 1 1 calc R . .
H48C H 0.1132 0.7984 0.4651 0.059 Uiso 1 1 calc R . .
C49 C -0.0818(4) 0.5437(5) 0.3011(3) 0.0281(10) Uani 1 1 d . . .
H49A H -0.1173 0.5050 0.2468 0.034 Uiso 1 1 calc R . .
H49B H -0.1051 0.6234 0.3156 0.034 Uiso 1 1 calc R . .
C50 C -0.1561(4) 0.4457(4) 0.3416(3) 0.0318(10) Uani 1 1 d . . .
H50A H -0.2586 0.4148 0.3227 0.038 Uiso 1 1 calc R . .
H50B H -0.1262 0.3692 0.3311 0.038 Uiso 1 1 calc R . .
C51 C -0.1887(6) 0.4141(6) 0.4602(3) 0.0457(13) Uani 1 1 d . . .
H51A H -0.1631 0.4579 0.5137 0.069 Uiso 1 1 calc R . .
H51B H -0.1566 0.3399 0.4504 0.069 Uiso 1 1 calc R . .
H51C H -0.2907 0.3829 0.4433 0.069 Uiso 1 1 calc R . .

loop_
_atom_site_aniso_label
_atom_site_aniso_U_11
_atom_site_aniso_U_22
_atom_site_aniso_U_33
_atom_site_aniso_U_23
_atom_site_aniso_U_13
_atom_site_aniso_U_12
Er1 0.01648(15) 0.01713(16) 0.01814(16) 0.00627(10) 0.00403(9) 0.00570(10)
O1 0.0245(14) 0.0372(18) 0.0304(16) 0.0197(14) 0.0097(12) 0.0145(13)
O2 0.0323(15) 0.0237(16) 0.0344(17) 0.0077(13) 0.0154(13) 0.0124(13)
O21 0.0235(14) 0.0275(16) 0.0266(16) 0.0103(13) -0.0014(12) 0.0029(13)
O22 0.051(2) 0.072(3) 0.060(3) 0.036(2) 0.0204(19) 0.038(2)
O41 0.0200(13) 0.0221(15) 0.0266(17) 0.0028(12) 0.0007(11) 0.0057(12)
O42 0.0345(16) 0.0396(19) 0.0342(17) 0.0169(15) 0.0125(14) 0.0118(14)
N1 0.0250(16) 0.0267(19) 0.0256(17) 0.0104(15) 0.0086(14) 0.0135(14)
N21 0.0258(17) 0.0211(17) 0.0204(17) 0.0075(14) 0.0028(13) 0.0062(14)
N41 0.0210(16) 0.0292(19) 0.0240(18) 0.0106(15) 0.0052(14) 0.0103(15)
C1 0.029(2) 0.049(3) 0.054(3) 0.015(3) 0.004(2) 0.020(2)
C2 0.054(3) 0.051(3) 0.034(3) 0.025(2) 0.016(2) 0.032(3)
C3 0.056(3) 0.034(3) 0.040(3) 0.010(2) 0.017(2) 0.022(2)
C4 0.034(2) 0.026(2) 0.030(2) 0.0115(19) 0.0080(18) 0.017(2)
C5 0.0253(19) 0.020(2) 0.0181(19) 0.0032(16) 0.0011(15) 0.0077(16)
C6 0.029(2) 0.024(2) 0.034(2) 0.0175(19) 0.0078(18) 0.0088(18)
C7 0.025(2) 0.024(2) 0.026(2) 0.0086(17) 0.0090(17) 0.0061(17)
C8 0.027(2) 0.035(3) 0.048(3) 0.020(2) 0.013(2) 0.0046(19)
C9 0.027(2) 0.032(3) 0.047(3) 0.018(2) 0.018(2) 0.015(2)
C10 0.032(2) 0.036(3) 0.039(3) 0.014(2) 0.017(2) 0.022(2)
C11 0.046(3) 0.016(2) 0.059(3) 0.006(2) 0.020(2) 0.010(2)
C21 0.024(2) 0.035(3) 0.061(3) 0.014(2) -0.005(2) 0.003(2)
C22 0.042(3) 0.040(3) 0.027(2) -0.004(2) -0.003(2) 0.015(2)
C23 0.027(2) 0.063(4) 0.049(3) 0.017(3) 0.010(2) -0.002(2)
C24 0.019(2) 0.028(2) 0.031(2) 0.0040(19) 0.0047(17) 0.0038(18)
C25 0.0246(19) 0.021(2) 0.027(2) 0.0051(17) 0.0125(17) 0.0072(17)
C26 0.027(2) 0.019(2) 0.032(2) 0.0099(17) 0.0082(17) 0.0013(16)
C27 0.032(2) 0.031(2) 0.027(2) 0.0145(19) 0.0120(18) 0.0144(19)
C28 0.034(2) 0.044(3) 0.044(3) 0.029(2) 0.009(2) 0.008(2)
C29 0.035(2) 0.034(3) 0.027(2) 0.014(2) -0.0038(19) 0.001(2)
C30 0.031(2) 0.060(4) 0.042(3) 0.032(3) 0.004(2) 0.011(2)
C31 0.075(4) 0.111(6) 0.074(4) 0.055(4) 0.036(4) 0.064(4)
C41 0.036(2) 0.038(3) 0.045(3) -0.003(2) -0.009(2) 0.008(2)
C42 0.037(3) 0.059(4) 0.046(3) 0.018(3) 0.015(2) -0.001(3)
C43 0.030(2) 0.059(4) 0.055(3) 0.006(3) -0.013(2) 0.023(3)
C44 0.023(2) 0.028(2) 0.033(2) 0.010(2) 0.0059(18) 0.0020(18)
C45 0.027(2) 0.021(2) 0.0203(19) 0.0097(17) -0.0002(16) 0.0024(17)
C46 0.036(2) 0.020(2) 0.030(2) 0.0015(19) 0.0045(19) 0.0079(19)
C47 0.034(2) 0.021(2) 0.028(2) 0.0122(18) 0.0126(18) 0.0113(18)
C48 0.037(2) 0.031(3) 0.045(3) -0.001(2) 0.015(2) 0.011(2)
C49 0.021(2) 0.031(2) 0.032(2) 0.0035(19) 0.0057(17) 0.0110(18)
C50 0.021(2) 0.031(2) 0.042(3) 0.005(2) 0.0084(18) 0.0100(18)
C51 0.037(2) 0.060(4) 0.051(3) 0.034(3) 0.016(2) 0.017(3)

loop_
_atom_type_symbol
_atom_type_description
_atom_type_scat_dispersion_real
_atom_type_scat_dispersion_imag
_atom_type_scat_source
C C 0.0033 0.0016 'International Tables Vol C Tables 4.2.6.8 and 6.1.1.4'
H H 0.0000 0.0000 'International Tables Vol C Tables 4.2.6.8 and 6.1.1.4'
N N 0.0061 0.0033 'International Tables Vol C Tables 4.2.6.8 and 6.1.1.4'
O O 0.0106 0.0060 'International Tables Vol C Tables 4.2.6.8 and 6.1.1.4'
Er Er -0.2586 4.9576 'International Tables Vol C Tables 4.2.6.8 and 6.1.1.4'

loop_
_geom_angle_atom_site_label_1
_geom_angle_atom_site_label_2
_geom_angle_atom_site_label_3
_geom_angle
_geom_angle_site_symmetry_1
_geom_angle_site_symmetry_3
_geom_angle_publ_flag
O41 Er1 O21 160.10(12) . . ?
O41 Er1 O1 114.88(11) . . ?
O21 Er1 O1 82.92(11) . . ?
O41 Er1 N41 76.33(10) . . ?
O21 Er1 N41 100.69(11) . . ?
O1 Er1 N41 76.88(11) . . ?
O41 Er1 N1 77.32(11) . . ?
O21 Er1 N1 118.18(11) . . ?
O1 Er1 N1 73.58(10) . . ?
N41 Er1 N1 126.66(12) . . ?
O41 Er1 O2 95.18(10) . . ?
O21 Er1 O2 81.01(10) . . ?
O1 Er1 O2 123.09(11) . . ?
N41 Er1 O2 159.86(12) . . ?
N1 Er1 O2 67.31(10) . . ?
O41 Er1 N21 87.04(11) . . ?
O21 Er1 N21 73.07(10) . . ?
O1 Er1 N21 145.90(10) . . ?
N41 Er1 N21 84.06(11) . . ?
N1 Er1 N21 139.33(10) . . ?
O2 Er1 N21 77.21(10) . . ?
C5 O1 Er1 137.8(2) . . ?
C11 O2 C10 111.2(3) . . ?
C11 O2 Er1 124.4(2) . . ?
C10 O2 Er1 118.2(2) . . ?
C25 O21 Er1 142.5(3) . . ?
C31 O22 C30 112.8(5) . . ?
C45 O41 Er1 137.0(3) . . ?
C50 O42 C51 111.9(4) . . ?
C7 N1 C9 119.5(3) . . ?
C7 N1 Er1 129.5(3) . . ?
C9 N1 Er1 110.2(2) . . ?
C27 N21 C29 117.7(3) . . ?
C27 N21 Er1 129.1(3) . . ?
C29 N21 Er1 113.1(2) . . ?
C47 N41 C49 118.9(3) . . ?
C47 N41 Er1 128.3(3) . . ?
C49 N41 Er1 111.5(3) . . ?
C3 C4 C1 111.0(4) . . ?
C3 C4 C2 109.3(4) . . ?
C1 C4 C2 108.1(4) . . ?
C3 C4 C5 107.4(4) . . ?
C1 C4 C5 108.9(4) . . ?
C2 C4 C5 112.2(4) . . ?
O1 C5 C6 123.3(4) . . ?
O1 C5 C4 114.6(3) . . ?
C6 C5 C4 122.0(4) . . ?
C5 C6 C7 126.0(4) . . ?
N1 C7 C6 123.3(4) . . ?
N1 C7 C8 121.8(4) . . ?
C6 C7 C8 114.8(4) . . ?
N1 C9 C10 108.8(4) . . ?
O2 C10 C9 107.4(4) . . ?
C21 C24 C25 109.0(4) . . ?
C21 C24 C23 108.8(4) . . ?
C25 C24 C23 114.0(4) . . ?
C21 C24 C22 109.0(4) . . ?
C25 C24 C22 107.6(3) . . ?
C23 C24 C22 108.2(4) . . ?
O21 C25 C26 123.5(4) . . ?
O21 C25 C24 114.8(4) . . ?
C26 C25 C24 121.7(4) . . ?
C25 C26 C27 126.1(4) . . ?
N21 C27 C26 124.4(4) . . ?
N21 C27 C28 122.5(4) . . ?
C26 C27 C28 113.2(4) . . ?
N21 C29 C30 111.7(4) . . ?
O22 C30 C29 110.0(4) . . ?
C43 C44 C42 109.9(5) . . ?
C43 C44 C45 108.7(4) . . ?
C42 C44 C45 108.3(4) . . ?
C43 C44 C41 108.6(4) . . ?
C42 C44 C41 107.5(4) . . ?
C45 C44 C41 113.8(4) . . ?
O41 C45 C46 124.3(4) . . ?
O41 C45 C44 112.5(4) . . ?
C46 C45 C44 123.2(4) . . ?
C45 C46 C47 127.7(4) . . ?
N41 C47 C46 123.3(4) . . ?
N41 C47 C48 122.6(4) . . ?
C46 C47 C48 114.1(4) . . ?
N41 C49 C50 112.7(4) . . ?
O42 C50 C49 110.7(4) . . ?

loop_
_geom_bond_atom_site_label_1
_geom_bond_atom_site_label_2
_geom_bond_distance
_geom_bond_site_symmetry_2
_geom_bond_publ_flag
Er1 O41 2.193(3) . ?
Er1 O21 2.195(3) . ?
Er1 O1 2.212(3) . ?
Er1 N41 2.437(3) . ?
Er1 N1 2.439(3) . ?
Er1 O2 2.465(3) . ?
Er1 N21 2.535(3) . ?
O1 C5 1.276(5) . ?
O2 C11 1.430(5) . ?
O2 C10 1.438(5) . ?
O21 C25 1.271(5) . ?
O22 C31 1.396(7) . ?
O22 C30 1.441(7) . ?
O41 C45 1.296(5) . ?
O42 C50 1.411(5) . ?
O42 C51 1.421(6) . ?
N1 C7 1.301(5) . ?
N1 C9 1.471(5) . ?
N21 C27 1.307(5) . ?
N21 C29 1.482(5) . ?
N41 C47 1.305(6) . ?
N41 C49 1.470(5) . ?
C1 C4 1.538(7) . ?
C2 C4 1.537(6) . ?
C3 C4 1.524(7) . ?
C4 C5 1.543(6) . ?
C5 C6 1.387(6) . ?
C6 C7 1.424(6) . ?
C7 C8 1.519(6) . ?
C9 C10 1.497(7) . ?
C21 C24 1.522(7) . ?
C22 C24 1.543(6) . ?
C23 C24 1.539(6) . ?
C24 C25 1.530(6) . ?
C25 C26 1.393(6) . ?
C26 C27 1.428(6) . ?
C27 C28 1.541(6) . ?
C29 C30 1.502(7) . ?
C41 C44 1.558(6) . ?
C42 C44 1.539(7) . ?
C43 C44 1.520(7) . ?
C44 C45 1.534(5) . ?
C45 C46 1.352(6) . ?
C46 C47 1.454(6) . ?
C47 C48 1.516(6) . ?
C49 C50 1.511(7) . ?
